data_2237107
loop_
_publ_author_name
'Karpinska, Jolanta'
'Erxleben, Andrea'
'McArdle, Patrick'

_publ_section_title
;
 17\b-Hydroxy-17\a-methylandrosta-1,4-dien-3-one
;
_journal_coeditor_code BG2491
_journal_issue 1
_journal_name_full 'Acta Crystallographica Section E'
_journal_page_first o60
_journal_paper_doi 10.1107/S1600536812049860
_journal_volume 69
_journal_year 2013
_chemical_formula_iupac 'C20 H28 O2'
_chemical_formula_moiety 'C20 H28 O2'
_chemical_formula_sum 'C20 H28 O2'
_chemical_formula_weight 300.42
_chemical_name_common methandrostenolone
_chemical_name_systematic
;
17\b-Hydroxy-17\a-methylandrosta-1,4-dien-3-one
;
_space_group_IT_number 5
_space_group_name_Hall 'C 2y'
_symmetry_cell_setting monoclinic
_symmetry_space_group_name_Hall 'C 2y'
_symmetry_space_group_name_H-M 'C 1 2 1'
_atom_sites_solution_hydrogens geom
_atom_sites_solution_primary direct
_atom_sites_solution_secondary difmap
_audit_creation_method SHELXL-97
_cell_angle_alpha 90.00
_cell_angle_beta 111.017(9)
_cell_angle_gamma 90.00
_cell_formula_units_Z 8
_cell_length_a 28.317(2)
_cell_length_b 9.4539(5)
_cell_length_c 13.7684(10)
_cell_measurement_reflns_used 1944
_cell_measurement_temperature 297.5
_cell_measurement_theta_max 29.1532
_cell_measurement_theta_min 2.9308
_cell_volume 3440.7(4)
_computing_cell_refinement 'CrysAlis171 (Oxford Diffraction, 2010)'
_computing_data_collection 'CrysAlis171 (Oxford Diffraction, 2010)'
_computing_data_reduction 'CrysAlis171 (Oxford Diffraction, 2010)'
_computing_molecular_graphics 'ORTEX (McArdle, 1995)'
_computing_publication_material 'CIFTAB (Sheldrick, 2008)'
_computing_structure_refinement 'SHELXL97 (Sheldrick, 2008)'
_computing_structure_solution 'SHELXS97 (Sheldrick, 2008)'
_diffrn_ambient_temperature 297.5
_diffrn_detector_area_resol_mean 16.1048
_diffrn_measured_fraction_theta_full 0.998
_diffrn_measured_fraction_theta_max 0.998
_diffrn_measurement_device_type 'Oxford Diffraction Xcalibur Sapphire3'
_diffrn_measurement_method '\w scans'
_diffrn_radiation_monochromator graphite
_diffrn_radiation_source 'Enhance (Mo) X-ray Source'
_diffrn_radiation_type 'Mo K\a'
_diffrn_radiation_wavelength 0.7107
_diffrn_reflns_av_R_equivalents 0.0341
_diffrn_reflns_limit_h_max 21
_diffrn_reflns_limit_h_min -34
_diffrn_reflns_limit_k_max 11
_diffrn_reflns_limit_k_min -8
_diffrn_reflns_limit_l_max 18
_diffrn_reflns_limit_l_min -16
_diffrn_reflns_number 7321
_diffrn_reflns_theta_full 25.34
_diffrn_reflns_theta_max 25.35
_diffrn_reflns_theta_min 2.94
_exptl_absorpt_coefficient_mu 0.073
_exptl_absorpt_correction_T_max 1.00000
_exptl_absorpt_correction_T_min 0.98471
_exptl_absorpt_correction_type multi-scan
_exptl_absorpt_process_details '(CrysAlis171; Oxford Diffraction, 2010)'
_exptl_crystal_colour Colourless
_exptl_crystal_density_diffrn 1.160
_exptl_crystal_density_method 'not measured'
_exptl_crystal_description Parallelepiped
_exptl_crystal_F_000 1312
_exptl_crystal_size_max 0.50
_exptl_crystal_size_mid 0.40
_exptl_crystal_size_min 0.20
_refine_diff_density_max 0.646
_refine_diff_density_min -0.264
_refine_ls_extinction_coef 0.0068(9)
_refine_ls_extinction_expression Fc^*^=kFc[1+0.001xFc^2^\l^3^/sin(2\q)]^-1/4^
_refine_ls_extinction_method 'SHELXL97 (Sheldrick, 2008)'
_refine_ls_goodness_of_fit_ref 1.027
_refine_ls_hydrogen_treatment constr
_refine_ls_matrix_type full
_refine_ls_number_parameters 404
_refine_ls_number_reflns 4697
_refine_ls_number_restraints 1
_refine_ls_restrained_S_all 1.027
_refine_ls_R_factor_all 0.1191
_refine_ls_R_factor_gt 0.0716
_refine_ls_shift/su_max 0.000
_refine_ls_shift/su_mean 0.000
_refine_ls_structure_factor_coef Fsqd
_refine_ls_weighting_details 'calc w=1/[\s^2^(Fo^2^)+(0.0874P)^2^+2.2675P] where P=(Fo^2^+2Fc^2^)/3'
_refine_ls_weighting_scheme calc
_refine_ls_wR_factor_gt 0.1649
_refine_ls_wR_factor_ref 0.1994
_reflns_number_gt 2893
_reflns_number_total 4697
_reflns_threshold_expression I>2\s(I)
_cod_data_source_file bg2491.cif
_cod_data_source_block I
_cod_original_sg_symbol_H-M 'C 2'
_cod_database_code 2237107
_cod_database_fobs_code 2237107

loop_
_symmetry_equiv_pos_as_xyz
'x, y, z'
'-x, y, -z'
'x+1/2, y+1/2, z'
'-x+1/2, y+1/2, -z'

loop_
_atom_site_type_symbol
_atom_site_label
_atom_site_fract_x
_atom_site_fract_y
_atom_site_fract_z
_atom_site_U_iso_or_equiv
_atom_site_adp_type
_atom_site_calc_flag
_atom_site_refinement_flags
_atom_site_occupancy
_atom_site_symmetry_multiplicity
O O1 0.7034(2) 1.0649(8) -0.1279(3) 0.147(3) Uani d . 1 1
O O2 0.91191(19) 0.6512(8) 0.5818(3) 0.138(2) Uani d . 1 1
H H2O2 0.9258 0.5758 0.6046 0.180 Uiso calc R 1 1
C C1 0.7739(2) 1.1398(7) 0.1374(5) 0.0760(17) Uani d . 1 1
H H1 0.8022 1.1918 0.1767 0.099 Uiso calc R 1 1
C C2 0.7592(3) 1.1452(7) 0.0348(6) 0.088(2) Uani d . 1 1
H H2A 0.7769 1.2022 0.0046 0.115 Uiso calc R 1 1
C C3 0.7155(3) 1.0635(9) -0.0328(5) 0.091(2) Uani d . 1 1
C C4 0.6873(2) 0.9890(7) 0.0178(4) 0.0770(18) Uani d . 1 1
H H4 0.6583 0.9413 -0.0231 0.100 Uiso calc R 1 1
C C5 0.70045(18) 0.9839(6) 0.1216(4) 0.0621(14) Uani d . 1 1
C C6 0.6729(2) 0.8922(8) 0.1723(5) 0.090(2) Uani d . 1 1
H H6A 0.6440 0.8490 0.1194 0.117 Uiso calc R 1 1
H H6B 0.6606 0.9495 0.2167 0.117 Uiso calc R 1 1
C C7 0.7077(2) 0.7781(8) 0.2364(4) 0.0793(18) Uani d . 1 1
H H7A 0.7147 0.7114 0.1898 0.103 Uiso calc R 1 1
H H7B 0.6904 0.7272 0.2751 0.103 Uiso calc R 1 1
C C8 0.75730(19) 0.8347(6) 0.3120(4) 0.0619(15) Uani d . 1 1
H H8 0.7501 0.8896 0.3655 0.081 Uiso calc R 1 1
C C9 0.7937(2) 0.7179(7) 0.3653(4) 0.0685(15) Uani d . 1 1
H H9 0.8012 0.6680 0.3100 0.089 Uiso calc R 1 1
C C10 0.7765(3) 0.6027(8) 0.4256(5) 0.101(2) Uani d . 1 1
H H10A 0.7585 0.6440 0.4667 0.132 Uiso calc R 1 1
H H10B 0.7550 0.5330 0.3786 0.132 Uiso calc R 1 1
C C11 0.8267(3) 0.5370(9) 0.4953(5) 0.116(3) Uani d . 1 1
H H11A 0.8290 0.4401 0.4744 0.151 Uiso calc R 1 1
H H11B 0.8288 0.5369 0.5671 0.151 Uiso calc R 1 1
C C12 0.8709(3) 0.6272(9) 0.4841(5) 0.101(3) Uani d . 1 1
C C13 0.8448(2) 0.7699(8) 0.4417(4) 0.0765(18) Uani d . 1 1
C C14 0.8693(2) 0.8604(8) 0.3831(4) 0.0811(19) Uani d . 1 1
H H14A 0.8769 0.8029 0.3322 0.105 Uiso calc R 1 1
H H14B 0.9010 0.8981 0.4312 0.105 Uiso calc R 1 1
C C15 0.8344(2) 0.9834(7) 0.3275(4) 0.0780(18) Uani d . 1 1
H H15A 0.8303 1.0470 0.3792 0.101 Uiso calc R 1 1
H H15B 0.8502 1.0361 0.2868 0.101 Uiso calc R 1 1
C C16 0.78270(17) 0.9333(6) 0.2564(4) 0.0521(13) Uani d . 1 1
H H16 0.7892 0.8740 0.2041 0.068 Uiso calc R 1 1
C C17 0.74705(19) 1.0534(6) 0.1933(4) 0.0609(14) Uani d . 1 1
C C18 0.7340(2) 1.1561(8) 0.2678(5) 0.093(2) Uani d . 1 1
H H18A 0.7112 1.2276 0.2279 0.121 Uiso calc R 1 1
H H18B 0.7645 1.1998 0.3136 0.121 Uiso calc R 1 1
H H18C 0.7183 1.1044 0.3081 0.121 Uiso calc R 1 1
C C19 0.8392(3) 0.8526(9) 0.5324(4) 0.098(2) Uani d . 1 1
H H19A 0.8719 0.8843 0.5778 0.128 Uiso calc R 1 1
H H19B 0.8246 0.7926 0.5704 0.128 Uiso calc R 1 1
H H19C 0.8176 0.9329 0.5060 0.128 Uiso calc R 1 1
C C20 0.8936(3) 0.5518(9) 0.4139(5) 0.120(3) Uani d . 1 1
H H20A 0.9214 0.6062 0.4095 0.156 Uiso calc R 1 1
H H20B 0.8683 0.5415 0.3457 0.156 Uiso calc R 1 1
H H20C 0.9055 0.4601 0.4421 0.156 Uiso calc R 1 1
O O4 0.47262(19) 0.9195(5) 0.6785(4) 0.1069(16) Uani d . 1 1
H H4O4 0.4754 0.9614 0.7324 0.139 Uiso calc R 1 1
O O3 0.5497(3) 0.0511(7) 1.1560(6) 0.172(3) Uani d . 1 1
C C21 0.6004(2) 0.3797(9) 1.1075(5) 0.093(2) Uani d . 1 1
H H21 0.6120 0.4643 1.1423 0.121 Uiso calc R 1 1
C C22 0.5869(3) 0.2739(10) 1.1603(5) 0.097(2) Uani d . 1 1
H H22 0.5911 0.2871 1.2299 0.126 Uiso calc R 1 1
C C23 0.5658(3) 0.1402(9) 1.1088(7) 0.116(3) Uani d . 1 1
C C24 0.5673(3) 0.1263(8) 1.0132(6) 0.105(3) Uani d . 1 1
H H24 0.5577 0.0385 0.9819 0.137 Uiso calc R 1 1
C C25 0.5807(2) 0.2215(6) 0.9574(5) 0.0689(16) Uani d . 1 1
C C26 0.5755(3) 0.1940(7) 0.8476(5) 0.0845(18) Uani d . 1 1
H H26A 0.5643 0.0975 0.8289 0.110 Uiso calc R 1 1
H H26B 0.6081 0.2057 0.8401 0.110 Uiso calc R 1 1
C C27 0.5373(2) 0.2967(6) 0.7756(4) 0.0678(15) Uani d . 1 1
H H27A 0.5039 0.2745 0.7756 0.088 Uiso calc R 1 1
H H27B 0.5367 0.2843 0.7052 0.088 Uiso calc R 1 1
C C28 0.54964(18) 0.4516(5) 0.8080(3) 0.0475(12) Uani d . 1 1
H H28 0.5808 0.4785 0.7971 0.062 Uiso calc R 1 1
C C29 0.50704(18) 0.5476(5) 0.7438(3) 0.0482(11) Uani d . 1 1
H H29 0.4773 0.5200 0.7601 0.063 Uiso calc R 1 1
C C30 0.4902(2) 0.5470(7) 0.6264(4) 0.0693(15) Uani d . 1 1
H H30A 0.4680 0.4676 0.5971 0.090 Uiso calc R 1 1
H H30B 0.5191 0.5415 0.6045 0.090 Uiso calc R 1 1
C C31 0.4621(2) 0.6876(7) 0.5924(4) 0.0781(18) Uani d . 1 1
H H31A 0.4267 0.6705 0.5520 0.101 Uiso calc R 1 1
H H31B 0.4767 0.7410 0.5499 0.101 Uiso calc R 1 1
C C32 0.4675(2) 0.7705(6) 0.6926(4) 0.0695(15) Uani d . 1 1
C C33 0.51633(19) 0.7034(5) 0.7731(4) 0.0562(13) Uani d . 1 1
C C34 0.5242(3) 0.7212(6) 0.8868(4) 0.0762(17) Uani d . 1 1
H H34A 0.4933 0.6968 0.8980 0.099 Uiso calc R 1 1
H H34B 0.5319 0.8194 0.9065 0.099 Uiso calc R 1 1
C C35 0.5670(2) 0.6281(6) 0.9545(4) 0.0728(16) Uani d . 1 1
H H35A 0.5705 0.6393 1.0268 0.095 Uiso calc R 1 1
H H35B 0.5985 0.6576 0.9476 0.095 Uiso calc R 1 1
C C36 0.55717(19) 0.4725(5) 0.9237(4) 0.0517(12) Uani d . 1 1
H H36 0.5249 0.4481 0.9307 0.067 Uiso calc R 1 1
C C37 0.59779(19) 0.3678(7) 0.9965(4) 0.0630(15) Uani d . 1 1
C C38 0.6512(2) 0.3981(7) 0.9955(5) 0.0871(19) Uani d . 1 1
H H38A 0.6607 0.4935 1.0178 0.113 Uiso calc R 1 1
H H38B 0.6512 0.3857 0.9263 0.113 Uiso calc R 1 1
H H38C 0.6750 0.3338 1.0418 0.113 Uiso calc R 1 1
C C39 0.5624(2) 0.7593(7) 0.7519(5) 0.0883(19) Uani d . 1 1
H H39A 0.5671 0.8576 0.7701 0.115 Uiso calc R 1 1
H H39B 0.5570 0.7481 0.6794 0.115 Uiso calc R 1 1
H H39C 0.5919 0.7071 0.7928 0.115 Uiso calc R 1 1
C C40 0.4201(2) 0.7533(8) 0.7211(5) 0.094(2) Uani d . 1 1
H H40A 0.4236 0.8097 0.7813 0.122 Uiso calc R 1 1
H H40B 0.4163 0.6557 0.7361 0.122 Uiso calc R 1 1
H H40C 0.3909 0.7837 0.6639 0.122 Uiso calc R 1 1

loop_
_atom_site_aniso_label
_atom_site_aniso_U_11
_atom_site_aniso_U_22
_atom_site_aniso_U_33
_atom_site_aniso_U_12
_atom_site_aniso_U_13
_atom_site_aniso_U_23
O1 0.161(5) 0.225(7) 0.065(3) 0.046(5) 0.054(3) 0.040(4)
O2 0.128(4) 0.197(6) 0.066(3) 0.054(4) 0.007(3) 0.033(4)
C1 0.073(4) 0.074(4) 0.086(4) 0.007(3) 0.035(3) 0.022(4)
C2 0.089(4) 0.086(5) 0.104(5) 0.026(4) 0.052(4) 0.046(4)
C3 0.104(5) 0.117(6) 0.066(4) 0.044(5) 0.047(4) 0.035(4)
C4 0.058(3) 0.106(5) 0.059(3) 0.016(3) 0.011(3) 0.004(4)
C5 0.049(3) 0.082(4) 0.056(3) 0.012(3) 0.020(3) 0.008(3)
C6 0.058(3) 0.134(6) 0.083(4) -0.003(4) 0.030(3) 0.013(5)
C7 0.060(3) 0.110(5) 0.072(4) -0.008(4) 0.028(3) 0.017(4)
C8 0.056(3) 0.089(4) 0.045(3) 0.007(3) 0.024(3) 0.006(3)
C9 0.074(4) 0.088(4) 0.052(3) 0.015(3) 0.034(3) 0.014(3)
C10 0.114(5) 0.103(5) 0.097(5) 0.008(5) 0.050(4) 0.035(5)
C11 0.168(8) 0.113(6) 0.088(5) 0.049(6) 0.069(6) 0.039(5)
C12 0.116(5) 0.133(7) 0.055(4) 0.057(5) 0.032(4) 0.029(4)
C13 0.077(4) 0.113(5) 0.039(3) 0.029(4) 0.020(3) 0.009(3)
C14 0.053(3) 0.124(6) 0.060(3) 0.006(4) 0.011(3) 0.011(4)
C15 0.062(3) 0.100(5) 0.068(4) 0.002(3) 0.019(3) 0.014(4)
C16 0.043(2) 0.068(3) 0.046(3) 0.005(2) 0.018(2) 0.007(3)
C17 0.057(3) 0.074(4) 0.057(3) 0.010(3) 0.027(3) 0.009(3)
C18 0.095(4) 0.096(5) 0.090(4) 0.027(4) 0.036(4) -0.001(4)
C19 0.109(5) 0.123(6) 0.061(4) 0.027(5) 0.027(4) -0.003(4)
C20 0.141(6) 0.145(7) 0.080(4) 0.064(6) 0.048(5) 0.020(5)
O4 0.157(4) 0.062(3) 0.095(3) 0.024(3) 0.037(3) 0.025(3)
O3 0.244(7) 0.123(5) 0.217(7) 0.044(5) 0.166(6) 0.085(5)
C21 0.087(4) 0.109(6) 0.085(4) 0.040(4) 0.033(4) 0.008(5)
C22 0.098(5) 0.144(7) 0.058(4) 0.040(5) 0.040(4) 0.036(5)
C23 0.156(7) 0.089(6) 0.141(7) 0.056(6) 0.100(7) 0.053(6)
C24 0.132(6) 0.077(5) 0.146(7) 0.040(5) 0.096(6) 0.049(5)
C25 0.077(4) 0.051(3) 0.096(4) 0.017(3) 0.052(4) 0.024(3)
C26 0.114(5) 0.047(3) 0.100(5) 0.007(4) 0.049(4) 0.003(4)
C27 0.087(4) 0.057(4) 0.069(4) 0.005(3) 0.040(3) -0.008(3)
C28 0.058(3) 0.044(3) 0.049(3) 0.002(2) 0.029(2) -0.002(2)
C29 0.061(3) 0.045(3) 0.043(2) 0.001(3) 0.023(2) -0.002(2)
C30 0.078(4) 0.084(4) 0.044(3) 0.013(3) 0.020(3) 0.003(3)
C31 0.090(4) 0.104(5) 0.040(3) 0.033(4) 0.024(3) 0.013(3)
C32 0.092(4) 0.056(3) 0.061(3) 0.021(3) 0.028(3) 0.015(3)
C33 0.070(3) 0.049(3) 0.053(3) 0.008(3) 0.025(3) 0.010(3)
C34 0.112(5) 0.044(3) 0.066(4) 0.017(3) 0.024(4) -0.007(3)
C35 0.089(4) 0.067(4) 0.055(3) 0.007(4) 0.017(3) -0.012(3)
C36 0.060(3) 0.052(3) 0.047(3) 0.007(2) 0.024(2) -0.004(2)
C37 0.060(3) 0.081(4) 0.054(3) 0.021(3) 0.027(3) 0.013(3)
C38 0.080(4) 0.086(5) 0.101(5) 0.011(4) 0.039(4) 0.007(4)
C39 0.100(5) 0.058(4) 0.107(5) -0.014(4) 0.037(4) 0.015(4)
C40 0.095(4) 0.111(5) 0.085(4) 0.047(4) 0.042(4) 0.014(4)

loop_
_atom_type_symbol
_atom_type_description
_atom_type_scat_dispersion_real
_atom_type_scat_dispersion_imag
_atom_type_scat_source
C C 0.0033 0.0016 'International Tables Vol C Tables 4.2.6.8 and 6.1.1.4'
H H 0.0000 0.0000 'International Tables Vol C Tables 4.2.6.8 and 6.1.1.4'
O O 0.0106 0.0060 'International Tables Vol C Tables 4.2.6.8 and 6.1.1.4'

loop_
_geom_angle_atom_site_label_1
_geom_angle_atom_site_label_2
_geom_angle_atom_site_label_3
_geom_angle
C12 O2 H2O2 109.5
C2 C1 C17 123.0(6)
C2 C1 H1 118.5
C17 C1 H1 118.5
C1 C2 C3 121.8(6)
C1 C2 H2A 119.1
C3 C2 H2A 119.1
O1 C3 C4 122.5(8)
O1 C3 C2 121.2(7)
C4 C3 C2 116.2(5)
C5 C4 C3 123.4(6)
C5 C4 H4 118.3
C3 C4 H4 118.3
C4 C5 C17 122.1(5)
C4 C5 C6 121.7(6)
C17 C5 C6 115.7(4)
C5 C6 C7 110.3(4)
C5 C6 H6A 109.6
C7 C6 H6A 109.6
C5 C6 H6B 109.6
C7 C6 H6B 109.6
H6A C6 H6B 108.1
C6 C7 C8 113.5(6)
C6 C7 H7A 108.9
C8 C7 H7A 108.9
C6 C7 H7B 108.9
C8 C7 H7B 108.9
H7A C7 H7B 107.7
C9 C8 C7 112.3(5)
C9 C8 C16 108.9(4)
C7 C8 C16 110.8(4)
C9 C8 H8 108.2
C7 C8 H8 108.2
C16 C8 H8 108.2
C8 C9 C13 114.3(5)
C8 C9 C10 118.8(4)
C13 C9 C10 105.0(5)
C8 C9 H9 105.9
C13 C9 H9 105.9
C10 C9 H9 105.9
C11 C10 C9 102.8(5)
C11 C10 H10A 111.2
C9 C10 H10A 111.2
C11 C10 H10B 111.2
C9 C10 H10B 111.2
H10A C10 H10B 109.1
C10 C11 C12 108.2(6)
C10 C11 H11A 110.1
C12 C11 H11A 110.1
C10 C11 H11B 110.1
C12 C11 H11B 110.1
H11A C11 H11B 108.4
O2 C12 C20 106.6(6)
O2 C12 C13 109.3(7)
C20 C12 C13 115.0(5)
O2 C12 C11 113.4(5)
C20 C12 C11 110.1(7)
C13 C12 C11 102.7(5)
C14 C13 C19 110.5(6)
C14 C13 C9 108.5(4)
C19 C13 C9 112.1(5)
C14 C13 C12 116.5(5)
C19 C13 C12 108.2(5)
C9 C13 C12 100.7(6)
C13 C14 C15 110.9(4)
C13 C14 H14A 109.5
C15 C14 H14A 109.5
C13 C14 H14B 109.5
C15 C14 H14B 109.5
H14A C14 H14B 108.0
C16 C15 C14 112.6(5)
C16 C15 H15A 109.1
C14 C15 H15A 109.1
C16 C15 H15B 109.1
C14 C15 H15B 109.1
H15A C15 H15B 107.8
C15 C16 C8 112.6(4)
C15 C16 C17 114.5(5)
C8 C16 C17 113.2(4)
C15 C16 H16 105.2
C8 C16 H16 105.2
C17 C16 H16 105.2
C5 C17 C1 113.0(4)
C5 C17 C18 110.6(4)
C1 C17 C18 106.4(5)
C5 C17 C16 106.9(4)
C1 C17 C16 109.6(4)
C18 C17 C16 110.3(4)
C17 C18 H18A 109.5
C17 C18 H18B 109.5
H18A C18 H18B 109.5
C17 C18 H18C 109.5
H18A C18 H18C 109.5
H18B C18 H18C 109.5
C13 C19 H19A 109.5
C13 C19 H19B 109.5
H19A C19 H19B 109.5
C13 C19 H19C 109.5
H19A C19 H19C 109.5
H19B C19 H19C 109.5
C12 C20 H20A 109.5
C12 C20 H20B 109.5
H20A C20 H20B 109.5
C12 C20 H20C 109.5
H20A C20 H20C 109.5
H20B C20 H20C 109.5
C32 O4 H4O4 109.5
C22 C21 C37 124.2(7)
C22 C21 H21 117.9
C37 C21 H21 117.9
C21 C22 C23 121.1(6)
C21 C22 H22 119.5
C23 C22 H22 119.5
O3 C23 C24 126.4(10)
O3 C23 C22 119.5(8)
C24 C23 C22 114.1(7)
C25 C24 C23 128.4(8)
C25 C24 H24 115.8
C23 C24 H24 115.8
C24 C25 C26 121.7(6)
C24 C25 C37 122.8(6)
C26 C25 C37 115.3(5)
C25 C26 C27 109.8(5)
C25 C26 H26A 109.7
C27 C26 H26A 109.7
C25 C26 H26B 109.7
C27 C26 H26B 109.7
H26A C26 H26B 108.2
C26 C27 C28 112.5(5)
C26 C27 H27A 109.1
C28 C27 H27A 109.1
C26 C27 H27B 109.1
C28 C27 H27B 109.1
H27A C27 H27B 107.8
C29 C28 C27 110.5(4)
C29 C28 C36 108.2(3)
C27 C28 C36 110.9(4)
C29 C28 H28 109.1
C27 C28 H28 109.1
C36 C28 H28 109.1
C30 C29 C28 120.1(4)
C30 C29 C33 104.1(4)
C28 C29 C33 113.5(4)
C30 C29 H29 106.1
C28 C29 H29 106.1
C33 C29 H29 106.1
C29 C30 C31 104.7(4)
C29 C30 H30A 110.8
C31 C30 H30A 110.8
C29 C30 H30B 110.8
C31 C30 H30B 110.8
H30A C30 H30B 108.9
C30 C31 C32 107.0(4)
C30 C31 H31A 110.3
C32 C31 H31A 110.3
C30 C31 H31B 110.3
C32 C31 H31B 110.3
H31A C31 H31B 108.6
O4 C32 C40 106.2(5)
O4 C32 C31 111.1(5)
C40 C32 C31 111.0(5)
O4 C32 C33 112.8(5)
C40 C32 C33 114.0(4)
C31 C32 C33 101.9(4)
C34 C33 C29 109.3(4)
C34 C33 C39 110.0(5)
C29 C33 C39 111.2(4)
C34 C33 C32 117.0(4)
C29 C33 C32 100.3(4)
C39 C33 C32 108.8(4)
C33 C34 C35 111.1(4)
C33 C34 H34A 109.4
C35 C34 H34A 109.4
C33 C34 H34B 109.4
C35 C34 H34B 109.4
H34A C34 H34B 108.0
C34 C35 C36 111.2(4)
C34 C35 H35A 109.4
C36 C35 H35A 109.4
C34 C35 H35B 109.4
C36 C35 H35B 109.4
H35A C35 H35B 108.0
C35 C36 C28 110.8(4)
C35 C36 C37 114.1(4)
C28 C36 C37 112.1(4)
C35 C36 H36 106.4
C28 C36 H36 106.4
C37 C36 H36 106.4
C25 C37 C21 109.0(5)
C25 C37 C38 111.0(5)
C21 C37 C38 107.6(5)
C25 C37 C36 106.5(4)
C21 C37 C36 111.0(4)
C38 C37 C36 111.8(4)
C37 C38 H38A 109.5
C37 C38 H38B 109.5
H38A C38 H38B 109.5
C37 C38 H38C 109.5
H38A C38 H38C 109.5
H38B C38 H38C 109.5
C33 C39 H39A 109.5
C33 C39 H39B 109.5
H39A C39 H39B 109.5
C33 C39 H39C 109.5
H39A C39 H39C 109.5
H39B C39 H39C 109.5
C32 C40 H40A 109.5
C32 C40 H40B 109.5
H40A C40 H40B 109.5
C32 C40 H40C 109.5
H40A C40 H40C 109.5
H40B C40 H40C 109.5

loop_
_geom_bond_atom_site_label_1
_geom_bond_atom_site_label_2
_geom_bond_distance
O1 C3 1.228(7)
O2 C12 1.445(8)
O2 H2O2 0.8200
C1 C2 1.322(9)
C1 C17 1.504(7)
C1 H1 0.9300
C2 C3 1.472(9)
C2 H2A 0.9300
C3 C4 1.420(9)
C4 C5 1.343(7)
C4 H4 0.9300
C5 C17 1.488(7)
C5 C6 1.495(8)
C6 C7 1.513(9)
C6 H6A 0.9700
C6 H6B 0.9700
C7 C8 1.515(8)
C7 H7A 0.9700
C7 H7B 0.9700
C8 C9 1.510(7)
C8 C16 1.539(6)
C8 H8 0.9800
C9 C13 1.532(8)
C9 C10 1.551(8)
C9 H9 0.9800
C10 C11 1.531(9)
C10 H10A 0.9700
C10 H10B 0.9700
C11 C12 1.568(11)
C11 H11A 0.9700
C11 H11B 0.9700
C12 C20 1.516(9)
C12 C13 1.549(10)
C13 C14 1.507(8)
C13 C19 1.529(8)
C14 C15 1.541(9)
C14 H14A 0.9700
C14 H14B 0.9700
C15 C16 1.516(7)
C15 H15A 0.9700
C15 H15B 0.9700
C16 C17 1.560(7)
C16 H16 0.9800
C17 C18 1.550(8)
C18 H18A 0.9600
C18 H18B 0.9600
C18 H18C 0.9600
C19 H19A 0.9600
C19 H19B 0.9600
C19 H19C 0.9600
C20 H20A 0.9600
C20 H20B 0.9600
C20 H20C 0.9600
O4 C32 1.436(7)
O4 H4O4 0.8200
O3 C23 1.246(8)
C21 C22 1.370(10)
C21 C37 1.507(7)
C21 H21 0.9300
C22 C23 1.468(12)
C22 H22 0.9300
C23 C24 1.339(10)
C24 C25 1.325(8)
C24 H24 0.9300
C25 C26 1.488(8)
C25 C37 1.499(9)
C26 C27 1.526(8)
C26 H26A 0.9700
C26 H26B 0.9700
C27 C28 1.534(7)
C27 H27A 0.9700
C27 H27B 0.9700
C28 C29 1.515(6)
C28 C36 1.542(6)
C28 H28 0.9800
C29 C30 1.513(6)
C29 C33 1.525(7)
C29 H29 0.9800
C30 C31 1.534(8)
C30 H30A 0.9700
C30 H30B 0.9700
C31 C32 1.545(7)
C31 H31A 0.9700
C31 H31B 0.9700
C32 C40 1.537(8)
C32 C33 1.564(7)
C33 C34 1.509(7)
C33 C39 1.530(7)
C34 C35 1.518(7)
C34 H34A 0.9700
C34 H34B 0.9700
C35 C36 1.529(7)
C35 H35A 0.9700
C35 H35B 0.9700
C36 C37 1.575(7)
C36 H36 0.9800
C37 C38 1.545(8)
C38 H38A 0.9600
C38 H38B 0.9600
C38 H38C 0.9600
C39 H39A 0.9600
C39 H39B 0.9600
C39 H39C 0.9600
C40 H40A 0.9600
C40 H40B 0.9600
C40 H40C 0.9600

loop_
_geom_hbond_atom_site_label_D
_geom_hbond_atom_site_label_H
_geom_hbond_atom_site_label_A
_geom_hbond_site_symmetry_A
_geom_hbond_distance_DH
_geom_hbond_distance_HA
_geom_hbond_distance_DA
_geom_hbond_angle_DHA
O2 H2O2 O4 3_545 0.82 2.00 2.808(7) 167.1
O4 H4O4 O3 2_667 0.82 2.09 2.858(7) 156.1

loop_
_geom_torsion_atom_site_label_1
_geom_torsion_atom_site_label_2
_geom_torsion_atom_site_label_3
_geom_torsion_atom_site_label_4
_geom_torsion
C17 C1 C2 C3 -1.4(9)
C1 C2 C3 O1 -177.0(7)
C1 C2 C3 C4 5.6(9)
O1 C3 C4 C5 178.6(7)
C2 C3 C4 C5 -4.0(9)
C3 C4 C5 C17 -1.8(9)
C3 C4 C5 C6 -173.5(6)
C4 C5 C6 C7 115.1(6)
C17 C5 C6 C7 -57.1(7)
C5 C6 C7 C8 51.8(7)
C6 C7 C8 C9 -172.9(4)
C6 C7 C8 C16 -50.8(6)
C7 C8 C9 C13 179.3(4)
C16 C8 C9 C13 56.1(5)
C7 C8 C9 C10 -55.8(6)
C16 C8 C9 C10 -179.0(5)
C8 C9 C10 C11 -162.1(5)
C13 C9 C10 C11 -32.8(6)
C9 C10 C11 C12 7.1(7)
C10 C11 C12 O2 138.2(6)
C10 C11 C12 C20 -102.5(6)
C10 C11 C12 C13 20.5(7)
C8 C9 C13 C14 -59.4(6)
C10 C9 C13 C14 168.6(5)
C8 C9 C13 C19 62.9(6)
C10 C9 C13 C19 -69.0(7)
C8 C9 C13 C12 177.7(4)
C10 C9 C13 C12 45.8(5)
O2 C12 C13 C14 82.6(6)
C20 C12 C13 C14 -37.2(9)
C11 C12 C13 C14 -156.7(5)
O2 C12 C13 C19 -42.6(7)
C20 C12 C13 C19 -162.4(7)
C11 C12 C13 C19 78.1(6)
O2 C12 C13 C9 -160.3(5)
C20 C12 C13 C9 79.9(7)
C11 C12 C13 C9 -39.7(6)
C19 C13 C14 C15 -67.1(6)
C9 C13 C14 C15 56.3(7)
C12 C13 C14 C15 168.9(6)
C13 C14 C15 C16 -55.1(6)
C14 C15 C16 C8 52.4(6)
C14 C15 C16 C17 -176.5(4)
C9 C8 C16 C15 -51.5(6)
C7 C8 C16 C15 -175.6(5)
C9 C8 C16 C17 176.7(4)
C7 C8 C16 C17 52.7(6)
C4 C5 C17 C1 5.8(8)
C6 C5 C17 C1 178.0(5)
C4 C5 C17 C18 125.0(6)
C6 C5 C17 C18 -62.8(7)
C4 C5 C17 C16 -114.9(6)
C6 C5 C17 C16 57.3(6)
C2 C1 C17 C5 -4.2(8)
C2 C1 C17 C18 -125.7(6)
C2 C1 C17 C16 115.0(6)
C15 C16 C17 C5 174.9(4)
C8 C16 C17 C5 -54.3(5)
C15 C16 C17 C1 52.1(6)
C8 C16 C17 C1 -177.1(5)
C15 C16 C17 C18 -64.8(6)
C8 C16 C17 C18 66.0(6)
C37 C21 C22 C23 -3.2(10)
C21 C22 C23 O3 -173.6(7)
C21 C22 C23 C24 7.9(10)
O3 C23 C24 C25 174.8(7)
C22 C23 C24 C25 -6.9(12)
C23 C24 C25 C26 -173.8(7)
C23 C24 C25 C37 0.7(11)
C24 C25 C26 C27 115.7(6)
C37 C25 C26 C27 -59.2(6)
C25 C26 C27 C28 53.1(6)
C26 C27 C28 C29 -172.1(4)
C26 C27 C28 C36 -52.2(6)
C27 C28 C29 C30 -56.9(6)
C36 C28 C29 C30 -178.5(4)
C27 C28 C29 C33 179.0(4)
C36 C28 C29 C33 57.5(5)
C28 C29 C30 C31 -160.2(5)
C33 C29 C30 C31 -31.8(5)
C29 C30 C31 C32 4.6(6)
C30 C31 C32 O4 143.7(5)
C30 C31 C32 C40 -98.4(6)
C30 C31 C32 C33 23.4(6)
C30 C29 C33 C34 169.8(4)
C28 C29 C33 C34 -57.9(5)
C30 C29 C33 C39 -68.7(5)
C28 C29 C33 C39 63.6(5)
C30 C29 C33 C32 46.2(4)
C28 C29 C33 C32 178.5(4)
O4 C32 C33 C34 80.9(6)
C40 C32 C33 C34 -40.3(7)
C31 C32 C33 C34 -160.0(5)
O4 C32 C33 C29 -161.1(4)
C40 C32 C33 C29 77.7(6)
C31 C32 C33 C29 -42.0(5)
O4 C32 C33 C39 -44.4(6)
C40 C32 C33 C39 -165.6(5)
C31 C32 C33 C39 74.7(5)
C29 C33 C34 C35 56.0(6)
C39 C33 C34 C35 -66.2(6)
C32 C33 C34 C35 169.1(5)
C33 C34 C35 C36 -57.3(7)
C34 C35 C36 C28 57.2(6)
C34 C35 C36 C37 -175.2(4)
C29 C28 C36 C35 -56.0(5)
C27 C28 C36 C35 -177.4(4)
C29 C28 C36 C37 175.3(4)
C27 C28 C36 C37 53.9(5)
C24 C25 C37 C21 4.3(7)
C26 C25 C37 C21 179.1(5)
C24 C25 C37 C38 122.6(6)
C26 C25 C37 C38 -62.6(6)
C24 C25 C37 C36 -115.5(6)
C26 C25 C37 C36 59.4(6)
C22 C21 C37 C25 -2.8(8)
C22 C21 C37 C38 -123.2(6)
C22 C21 C37 C36 114.2(6)
C35 C36 C37 C25 177.5(4)
C28 C36 C37 C25 -55.5(5)
C35 C36 C37 C21 59.1(6)
C28 C36 C37 C21 -174.0(5)
C35 C36 C37 C38 -61.1(6)
C28 C36 C37 C38 65.9(6)

loop_
_cod_related_entry_id
_cod_related_entry_database
_cod_related_entry_code
1 ChemSpider 6061
